data_1010597
loop_
_publ_author_name
'Zachariasen, W H'

_publ_section_title
;
Untersuchungen ueber die Kristallstruktur von Sesquioxyden und
Verbindungen ABO~3~
;
_journal_coden_ASTM SUNVAQ
_journal_name_full
;
Skrifter utgitt av det Norske Videnskaps-Akademi i Oslo 1: Matematisk-
Naturvidenskapelig Klasse
;
_journal_page_first 1
_journal_page_last 165
_journal_volume 1928
_journal_year 1928
_chemical_formula_structural 'Na I O3'
_chemical_formula_sum 'I Na O3'
_chemical_name_systematic 'Sodium iodate'
_space_group_IT_number 65
_symmetry_cell_setting orthorhombic
_symmetry_Int_Tables_number 65
_symmetry_space_group_name_Hall '-C 2 2'
_symmetry_space_group_name_H-M 'C m m m'
_cell_angle_alpha 90
_cell_angle_beta 90
_cell_angle_gamma 90
_cell_formula_units_Z 2
_cell_length_a 5.75(1)
_cell_length_b 6.37(1)
_cell_length_c 4.05(1)
_cell_volume 148.3
_cod_database_code 1010597

loop_
_symmetry_equiv_pos_as_xyz
x,y,z
-x,-y,z
x,-y,-z
-x,y,-z
-x,-y,-z
x,y,-z
-x,y,z
x,-y,z
1/2+x,1/2+y,z
1/2-x,1/2-y,z
1/2+x,1/2-y,-z
1/2-x,1/2+y,-z
1/2-x,1/2-y,-z
1/2+x,1/2+y,-z
1/2-x,1/2+y,z
1/2+x,1/2-y,z

loop_
_atom_site_label
_atom_site_type_symbol
_atom_site_symmetry_multiplicity
_atom_site_Wyckoff_symbol
_atom_site_fract_x
_atom_site_fract_y
_atom_site_fract_z
_atom_site_occupancy
_atom_site_attached_hydrogens
_atom_site_calc_flag
Na1 Na1+ 2 a 0. 0. 0. 1. 0 d
I1 I5+ 2 c 0.5 0. 0.5 1. 0 d
O1 O2- 2 d 0. 0. 0.5 1. 0 d
O2 O2- 4 e 0.25 0.25 0. 1. 0 d

loop_
_atom_type_symbol
_atom_type_oxidation_number
Na1+ 1.000
I5+ 5.000
O2- -2.000
